data_2203338
loop_
_publ_author_name
'Liu, Xin-Gang'
'Feng, Ya-Qing'
'Li, Xiao-Fang'
'Liang, Zu-Pei'

_publ_section_title
;Ethyl
 2-(2,4-dichlorobenzylidene)-7-methyl-3-oxo-5-phenyl-2,3-dihydro-5<i>H</i>-thiazolo[3,2-<i>a</i>]pyrimidine-6-carboxylate
 dichloromethane solvate
;
_journal_issue 3
_journal_name_full 'Acta Crystallographica Section E'
_journal_page_first o344
_journal_page_last o345
_journal_paper_doi 10.1107/S1600536804002740
_journal_volume 60
_journal_year 2004
_chemical_formula_iupac 'C23 H18 Cl2 N2 O3 S, C H2 Cl2'
_chemical_formula_moiety 'C23 H18 Cl2 N2 O3 S, C H2 Cl2'
_chemical_formula_sum 'C24 H20 Cl4 N2 O3 S'
_chemical_formula_weight 558.28
_chemical_melting_point .182E-180
_chemical_name_systematic
;
Ethyl
2-(2,4-dichlorobenzylidene)-7-methyl-3-oxo-5-phenyl-2,3-dihydro-
5H-thiazolo[3,2-a]pyrimidine-6-carboxylate dichloromethane solvate
;
_space_group_IT_number 2
_symmetry_cell_setting triclinic
_symmetry_space_group_name_Hall '-P 1'
_symmetry_space_group_name_H-M 'P -1'
_cell_angle_alpha 84.546(7)
_cell_angle_beta 74.655(6)
_cell_angle_gamma 78.378(6)
_cell_formula_units_Z 2
_cell_length_a 9.747(4)
_cell_length_b 11.291(4)
_cell_length_c 12.297(5)
_cell_measurement_reflns_used 1016
_cell_measurement_temperature 293(2)
_cell_measurement_theta_max 26.07
_cell_measurement_theta_min 2.20
_cell_volume 1277.1(9)
_computing_cell_refinement SMART
_computing_data_collection 'SMART (Bruker, 1997)'
_computing_data_reduction 'SAINT (Bruker, 1997)'
_computing_molecular_graphics 'SHELXTL (Bruker, 1997)'
_computing_publication_material SHELXTL
_computing_structure_refinement 'SHELXL97 (Sheldrick, 1997)'
_computing_structure_solution 'SHELXS97 (Sheldrick, 1997)'
_diffrn_ambient_temperature 293(2)
_diffrn_measured_fraction_theta_full 0.994
_diffrn_measured_fraction_theta_max 0.994
_diffrn_measurement_device_type 'CCD area detector'
_diffrn_measurement_method '\f and \w scans'
_diffrn_radiation_monochromator graphite
_diffrn_radiation_source 'fine-focus sealed tube'
_diffrn_radiation_type MoK\a
_diffrn_radiation_wavelength 0.71073
_diffrn_reflns_av_R_equivalents 0.0319
_diffrn_reflns_av_sigmaI/netI 0.0661
_diffrn_reflns_limit_h_max 11
_diffrn_reflns_limit_h_min -11
_diffrn_reflns_limit_k_max 8
_diffrn_reflns_limit_k_min -13
_diffrn_reflns_limit_l_max 14
_diffrn_reflns_limit_l_min -14
_diffrn_reflns_number 6583
_diffrn_reflns_theta_full 25.00
_diffrn_reflns_theta_max 25.00
_diffrn_reflns_theta_min 1.72
_diffrn_standards_number 0
_exptl_absorpt_coefficient_mu 0.575
_exptl_absorpt_correction_T_max 0.933
_exptl_absorpt_correction_T_min 0.777
_exptl_absorpt_correction_type multi-scan
_exptl_absorpt_process_details '(SADABS, Bruker, 1997)'
_exptl_crystal_colour colorless
_exptl_crystal_density_diffrn 1.452
_exptl_crystal_density_method 'not measured'
_exptl_crystal_description block
_exptl_crystal_F_000 572
_exptl_crystal_size_max 0.22
_exptl_crystal_size_mid 0.16
_exptl_crystal_size_min 0.12
_refine_diff_density_max 0.503
_refine_diff_density_min -0.455
_refine_ls_extinction_method none
_refine_ls_goodness_of_fit_ref 1.051
_refine_ls_hydrogen_treatment constr
_refine_ls_matrix_type full
_refine_ls_number_parameters 309
_refine_ls_number_reflns 4478
_refine_ls_number_restraints 0
_refine_ls_restrained_S_all 1.051
_refine_ls_R_factor_all 0.1092
_refine_ls_R_factor_gt 0.0588
_refine_ls_shift/su_max 0.000
_refine_ls_shift/su_mean 0.000
_refine_ls_structure_factor_coef Fsqd
_refine_ls_weighting_details 'calc w = 1/[\s^2^(Fo^2^)+(0.0864P)^2^+0.2487P] where P = (Fo^2^+2Fc^2^)/3'
_refine_ls_weighting_scheme calc
_refine_ls_wR_factor_ref 0.1795
_reflns_number_gt 2711
_reflns_number_total 4478
_reflns_threshold_expression I>2\s(I)
_cod_data_source_file om6208.cif
_cod_data_source_block I
_cod_depositor_comments
;
The following automatic conversions were performed:
'_symmetry_cell_setting' value 'Triclinic' changed to 'triclinic'
according to '/home/saulius/struct/CIF-dictionaries/cif_core.dic'
dictionary named 'cif_core.dic' version 2.4.1 from 2010-06-29.

Automatic conversion script
Id: cif_fix_enum 1527 2010-12-29 10:47:43Z saulius 

The following automatic conversions were performed:

'_symmetry_cell_setting' value 'Triclinic' changed to 'triclinic'
according to /home/saulius/struct/CIF-dictionaries/cif_core.dic
dictionary named 'cif_core.dic' version 2.4.1 from 2010-06-29.

Automatic conversion script
Id: cif_fix_values 1715 2011-07-08 13:25:40Z adriana 
;
_cod_database_code 2203338
_cod_database_fobs_code 2203338

loop_
_symmetry_equiv_pos_as_xyz
'x, y, z'
'-x, -y, -z'

loop_
_atom_site_label
_atom_site_fract_x
_atom_site_fract_y
_atom_site_fract_z
_atom_site_U_iso_or_equiv
_atom_site_adp_type
_atom_site_calc_flag
_atom_site_refinement_flags
_atom_site_occupancy
_atom_site_type_symbol
S1 0.31284(12) 0.21167(11) 0.97506(9) 0.0570(3) Uani d . 1 S
Cl1 0.26079(15) -0.29145(12) 0.96659(13) 0.0866(5) Uani d . 1 Cl
Cl2 -0.21001(13) -0.15015(14) 1.29760(10) 0.0810(5) Uani d . 1 Cl
O1 0.5779(3) -0.0232(3) 0.7739(2) 0.0559(8) Uani d . 1 O
O2 0.8771(5) 0.4473(4) 0.6447(3) 0.1065(15) Uani d . 1 O
O3 0.8904(3) 0.2702(3) 0.5744(2) 0.0573(8) Uani d . 1 O
N1 0.5409(3) 0.1799(3) 0.8048(2) 0.0414(8) Uani d . 1 N
N2 0.4691(4) 0.3797(3) 0.8725(3) 0.0546(9) Uani d . 1 N
C1 0.1000(5) 0.0240(4) 1.1163(4) 0.0613(12) Uani d . 1 C
H1 0.1219 0.1009 1.1133 0.074 Uiso calc R 1 H
C2 -0.0227(5) -0.0004(5) 1.1941(4) 0.0642(12) Uani d . 1 C
H2 -0.0820 0.0587 1.2420 0.077 Uiso calc R 1 H
C3 -0.0558(5) -0.1150(5) 1.1996(4) 0.0569(12) Uani d . 1 C
C4 0.0317(5) -0.2033(4) 1.1298(4) 0.0598(12) Uani d . 1 C
H4 0.0088 -0.2800 1.1345 0.072 Uiso calc R 1 H
C5 0.1546(5) -0.1765(4) 1.0523(3) 0.0536(11) Uani d . 1 C
C6 0.1938(4) -0.0611(4) 1.0411(3) 0.0455(10) Uani d . 1 C
C7 0.3213(4) -0.0366(4) 0.9557(3) 0.0483(10) Uani d . 1 C
H7 0.3751 -0.1039 0.9160 0.058 Uiso calc R 1 H
C8 0.3760(4) 0.0653(4) 0.9233(3) 0.0440(9) Uani d . 1 C
C9 0.5079(4) 0.0640(4) 0.8269(3) 0.0429(9) Uani d . 1 C
C10 0.4534(4) 0.2682(4) 0.8741(3) 0.0457(10) Uani d . 1 C
C11 0.5993(4) 0.4080(4) 0.7995(3) 0.0488(10) Uani d . 1 C
C12 0.6213(6) 0.5305(4) 0.8229(4) 0.0701(13) Uani d . 1 C
H12A 0.7146 0.5440 0.7791 0.105 Uiso calc R 1 H
H12B 0.6158 0.5336 0.9018 0.105 Uiso calc R 1 H
H12C 0.5474 0.5920 0.8029 0.105 Uiso calc R 1 H
C13 0.6887(4) 0.3316(4) 0.7206(3) 0.0443(9) Uani d . 1 C
C14 0.6453(4) 0.2147(3) 0.7007(3) 0.0412(9) Uani d . 1 C
H14 0.7318 0.1510 0.6872 0.049 Uiso calc R 1 H
C15 0.5798(4) 0.2250(3) 0.5999(3) 0.0421(9) Uani d . 1 C
C16 0.4818(5) 0.3279(4) 0.5802(4) 0.0558(11) Uani d . 1 C
H16 0.4591 0.3924 0.6276 0.067 Uiso calc R 1 H
C17 0.4177(5) 0.3357(5) 0.4910(4) 0.0673(13) Uani d . 1 C
H17 0.3517 0.4045 0.4791 0.081 Uiso calc R 1 H
C18 0.4525(6) 0.2405(5) 0.4199(4) 0.0725(15) Uani d . 1 C
H18 0.4094 0.2454 0.3602 0.087 Uiso calc R 1 H
C19 0.5490(6) 0.1398(5) 0.4365(4) 0.0709(14) Uani d . 1 C
H19 0.5723 0.0764 0.3879 0.085 Uiso calc R 1 H
C20 0.6132(5) 0.1315(4) 0.5266(4) 0.0608(12) Uani d . 1 C
H20 0.6793 0.0623 0.5375 0.073 Uiso calc R 1 H
C21 0.8248(5) 0.3592(4) 0.6451(4) 0.0536(11) Uani d . 1 C
C22 1.0221(5) 0.2864(5) 0.4892(4) 0.0655(13) Uani d . 1 C
H22A 1.0959 0.2974 0.5250 0.079 Uiso calc R 1 H
H22B 1.0027 0.3573 0.4406 0.079 Uiso calc R 1 H
C23 1.0718(6) 0.1761(6) 0.4223(5) 0.0948(18) Uani d . 1 C
H23A 1.0936 0.1070 0.4709 0.142 Uiso calc R 1 H
H23B 1.1570 0.1850 0.3638 0.142 Uiso calc R 1 H
H23C 0.9968 0.1650 0.3891 0.142 Uiso calc R 1 H
Cl3 0.75820(17) 0.38100(16) 0.31070(14) 0.1007(5) Uani d . 1 Cl
Cl4 1.0218(2) 0.4050(2) 0.13995(18) 0.1519(9) Uani d . 1 Cl
C24 0.8621(7) 0.4808(6) 0.2227(7) 0.125(3) Uani d . 1 C
H24A 0.8057 0.5287 0.1743 0.150 Uiso calc R 1 H
H24B 0.8840 0.5357 0.2691 0.150 Uiso calc R 1 H

loop_
_atom_site_aniso_label
_atom_site_aniso_U_11
_atom_site_aniso_U_22
_atom_site_aniso_U_33
_atom_site_aniso_U_12
_atom_site_aniso_U_13
_atom_site_aniso_U_23
S1 0.0482(6) 0.0654(7) 0.0518(6) -0.0183(5) 0.0041(5) -0.0066(5)
Cl1 0.0782(9) 0.0739(9) 0.1017(10) -0.0288(7) 0.0035(8) -0.0175(8)
Cl2 0.0536(7) 0.1247(12) 0.0630(8) -0.0368(7) -0.0073(6) 0.0268(7)
O1 0.0542(18) 0.0500(18) 0.0578(18) -0.0116(14) -0.0031(15) -0.0015(15)
O2 0.107(3) 0.100(3) 0.108(3) -0.073(3) 0.032(2) -0.033(2)
O3 0.0394(16) 0.0639(19) 0.0650(19) -0.0183(14) -0.0003(14) -0.0029(16)
N1 0.0355(17) 0.0469(19) 0.0404(17) -0.0113(14) -0.0050(14) 0.0001(15)
N2 0.051(2) 0.056(2) 0.056(2) -0.0160(17) -0.0030(17) -0.0131(18)
C1 0.061(3) 0.068(3) 0.056(3) -0.027(2) -0.006(2) -0.002(2)
C2 0.055(3) 0.085(4) 0.049(3) -0.018(2) -0.003(2) -0.004(2)
C3 0.042(2) 0.084(3) 0.047(2) -0.022(2) -0.014(2) 0.017(2)
C4 0.056(3) 0.068(3) 0.064(3) -0.031(2) -0.020(2) 0.015(2)
C5 0.050(3) 0.066(3) 0.051(2) -0.021(2) -0.017(2) 0.004(2)
C6 0.041(2) 0.058(3) 0.041(2) -0.0164(19) -0.0150(18) 0.0065(19)
C7 0.044(2) 0.057(3) 0.046(2) -0.0128(19) -0.0144(19) 0.003(2)
C8 0.040(2) 0.056(3) 0.038(2) -0.0147(18) -0.0106(18) 0.0018(18)
C9 0.043(2) 0.051(3) 0.038(2) -0.0140(19) -0.0143(18) 0.0005(19)
C10 0.037(2) 0.059(3) 0.042(2) -0.0110(19) -0.0090(18) -0.002(2)
C11 0.049(2) 0.048(2) 0.054(3) -0.0150(19) -0.018(2) 0.001(2)
C12 0.072(3) 0.061(3) 0.075(3) -0.021(2) -0.007(3) -0.012(2)
C13 0.045(2) 0.047(2) 0.046(2) -0.0157(18) -0.0145(19) 0.0017(19)
C14 0.034(2) 0.046(2) 0.044(2) -0.0106(17) -0.0082(17) -0.0018(18)
C15 0.038(2) 0.049(2) 0.040(2) -0.0178(18) -0.0053(17) 0.0013(18)
C16 0.050(3) 0.063(3) 0.056(3) -0.013(2) -0.015(2) 0.000(2)
C17 0.056(3) 0.078(3) 0.072(3) -0.020(2) -0.025(3) 0.021(3)
C18 0.082(4) 0.099(4) 0.057(3) -0.053(3) -0.034(3) 0.021(3)
C19 0.093(4) 0.073(3) 0.058(3) -0.035(3) -0.022(3) -0.006(3)
C20 0.066(3) 0.062(3) 0.058(3) -0.023(2) -0.014(2) 0.003(2)
C21 0.047(2) 0.062(3) 0.056(3) -0.024(2) -0.010(2) 0.002(2)
C22 0.043(3) 0.094(4) 0.056(3) -0.027(2) 0.000(2) 0.005(3)
C23 0.062(4) 0.107(5) 0.102(4) -0.013(3) 0.008(3) -0.031(4)
Cl3 0.0764(10) 0.1109(12) 0.1040(11) -0.0235(8) -0.0027(8) 0.0047(9)
Cl4 0.0777(12) 0.232(3) 0.1399(17) -0.0523(14) 0.0141(11) -0.0440(17)
C24 0.073(4) 0.109(5) 0.175(7) -0.021(4) 0.004(4) -0.006(5)

loop_
_atom_type_symbol
_atom_type_description
_atom_type_scat_dispersion_real
_atom_type_scat_dispersion_imag
_atom_type_scat_source
C C 0.0033 0.0016 'International Tables Vol C Tables 4.2.6.8 and 6.1.1.4'
H H 0.0000 0.0000 'International Tables Vol C Tables 4.2.6.8 and 6.1.1.4'
N N 0.0061 0.0033 'International Tables Vol C Tables 4.2.6.8 and 6.1.1.4'
O O 0.0106 0.0060 'International Tables Vol C Tables 4.2.6.8 and 6.1.1.4'
S S 0.1246 0.1234 'International Tables Vol C Tables 4.2.6.8 and 6.1.1.4'
Cl Cl 0.1484 0.1585 'International Tables Vol C Tables 4.2.6.8 and 6.1.1.4'

loop_
_geom_angle_atom_site_label_1
_geom_angle_atom_site_label_2
_geom_angle_atom_site_label_3
_geom_angle
C8 S1 C10 91.40(19)
C21 O3 C22 118.3(3)
C10 N1 C9 116.4(3)
C10 N1 C14 119.4(3)
C9 N1 C14 123.2(3)
C10 N2 C11 115.5(3)
C2 C1 C6 123.5(4)
C2 C1 H1 118.2
C6 C1 H1 118.2
C1 C2 C3 118.6(5)
C1 C2 H2 120.7
C3 C2 H2 120.7
C4 C3 C2 121.1(4)
C4 C3 Cl2 118.8(4)
C2 C3 Cl2 120.1(4)
C3 C4 C5 119.2(4)
C3 C4 H4 120.4
C5 C4 H4 120.4
C4 C5 C6 122.7(4)
C4 C5 Cl1 117.1(3)
C6 C5 Cl1 120.3(3)
C1 C6 C5 114.9(4)
C1 C6 C7 124.7(4)
C5 C6 C7 120.4(4)
C8 C7 C6 132.0(4)
C8 C7 H7 114.0
C6 C7 H7 114.0
C7 C8 C9 119.9(4)
C7 C8 S1 129.8(3)
C9 C8 S1 110.3(3)
O1 C9 N1 123.5(4)
O1 C9 C8 126.5(4)
N1 C9 C8 110.0(3)
N2 C10 N1 126.7(4)
N2 C10 S1 121.5(3)
N1 C10 S1 111.8(3)
C13 C11 N2 122.7(4)
C13 C11 C12 126.5(4)
N2 C11 C12 110.7(3)
C11 C12 H12A 109.5
C11 C12 H12B 109.5
H12A C12 H12B 109.5
C11 C12 H12C 109.5
H12A C12 H12C 109.5
H12B C12 H12C 109.5
C11 C13 C21 123.4(4)
C11 C13 C14 120.2(4)
C21 C13 C14 116.3(3)
N1 C14 C15 110.1(3)
N1 C14 C13 108.3(3)
C15 C14 C13 113.2(3)
N1 C14 H14 108.4
C15 C14 H14 108.4
C13 C14 H14 108.4
C20 C15 C16 118.1(4)
C20 C15 C14 121.1(4)
C16 C15 C14 120.8(4)
C17 C16 C15 121.0(4)
C17 C16 H16 119.5
C15 C16 H16 119.5
C18 C17 C16 119.5(5)
C18 C17 H17 120.2
C16 C17 H17 120.2
C19 C18 C17 120.6(4)
C19 C18 H18 119.7
C17 C18 H18 119.7
C18 C19 C20 120.0(5)
C18 C19 H19 120.0
C20 C19 H19 120.0
C15 C20 C19 120.8(5)
C15 C20 H20 119.6
C19 C20 H20 119.6
O2 C21 O3 121.6(4)
O2 C21 C13 127.1(4)
O3 C21 C13 111.2(4)
O3 C22 C23 107.4(4)
O3 C22 H22A 110.2
C23 C22 H22A 110.2
O3 C22 H22B 110.2
C23 C22 H22B 110.2
H22A C22 H22B 108.5
C22 C23 H23A 109.5
C22 C23 H23B 109.5
H23A C23 H23B 109.5
C22 C23 H23C 109.5
H23A C23 H23C 109.5
H23B C23 H23C 109.5
Cl4 C24 Cl3 112.2(4)
Cl4 C24 H24A 109.2
Cl3 C24 H24A 109.2
Cl4 C24 H24B 109.2
Cl3 C24 H24B 109.2
H24A C24 H24B 107.9

loop_
_geom_bond_atom_site_label_1
_geom_bond_atom_site_label_2
_geom_bond_distance
S1 C8 1.761(4)
S1 C10 1.769(4)
Cl1 C5 1.735(5)
Cl2 C3 1.749(4)
O1 C9 1.215(4)
O2 C21 1.204(5)
O3 C21 1.337(5)
O3 C22 1.458(5)
N1 C10 1.372(5)
N1 C9 1.395(5)
N1 C14 1.484(4)
N2 C10 1.296(5)
N2 C11 1.423(5)
C1 C2 1.378(6)
C1 C6 1.408(6)
C1 H1 0.9300
C2 C3 1.387(7)
C2 H2 0.9300
C3 C4 1.375(6)
C4 C5 1.386(6)
C4 H4 0.9300
C5 C6 1.415(6)
C6 C7 1.455(5)
C7 C8 1.346(5)
C7 H7 0.9300
C8 C9 1.499(5)
C11 C13 1.361(5)
C11 C12 1.507(6)
C12 H12A 0.9600
C12 H12B 0.9600
C12 H12C 0.9600
C13 C21 1.476(6)
C13 C14 1.525(5)
C14 C15 1.522(5)
C14 H14 0.9800
C15 C20 1.386(6)
C15 C16 1.394(6)
C16 C17 1.387(6)
C16 H16 0.9300
C17 C18 1.381(7)
C17 H17 0.9300
C18 C19 1.359(7)
C18 H18 0.9300
C19 C20 1.396(6)
C19 H19 0.9300
C20 H20 0.9300
C22 C23 1.484(7)
C22 H22A 0.9700
C22 H22B 0.9700
C23 H23A 0.9600
C23 H23B 0.9600
C23 H23C 0.9600
Cl3 C24 1.764(7)
Cl4 C24 1.726(7)
C24 H24A 0.9700
C24 H24B 0.9700

loop_
_geom_torsion_atom_site_label_1
_geom_torsion_atom_site_label_2
_geom_torsion_atom_site_label_3
_geom_torsion_atom_site_label_4
_geom_torsion
C6 C1 C2 C3 0.3(7)
C1 C2 C3 C4 0.5(7)
C1 C2 C3 Cl2 179.7(3)
C2 C3 C4 C5 -0.4(7)
Cl2 C3 C4 C5 -179.6(3)
C3 C4 C5 C6 -0.5(6)
C3 C4 C5 Cl1 180.0(3)
C2 C1 C6 C5 -1.1(6)
C2 C1 C6 C7 177.9(4)
C4 C5 C6 C1 1.2(6)
Cl1 C5 C6 C1 -179.3(3)
C4 C5 C6 C7 -177.9(4)
Cl1 C5 C6 C7 1.6(5)
C1 C6 C7 C8 -3.8(7)
C5 C6 C7 C8 175.2(4)
C6 C7 C8 C9 -177.0(4)
C6 C7 C8 S1 0.9(7)
C10 S1 C8 C7 -177.9(4)
C10 S1 C8 C9 0.2(3)
C10 N1 C9 O1 -178.3(3)
C14 N1 C9 O1 13.0(6)
C10 N1 C9 C8 1.8(4)
C14 N1 C9 C8 -166.8(3)
C7 C8 C9 O1 -2.6(6)
S1 C8 C9 O1 179.1(3)
C7 C8 C9 N1 177.2(3)
S1 C8 C9 N1 -1.1(4)
C11 N2 C10 N1 -7.4(6)
C11 N2 C10 S1 170.2(3)
C9 N1 C10 N2 176.1(4)
C14 N1 C10 N2 -14.9(6)
C9 N1 C10 S1 -1.7(4)
C14 N1 C10 S1 167.3(2)
C8 S1 C10 N2 -177.1(3)
C8 S1 C10 N1 0.9(3)
C10 N2 C11 C13 12.1(6)
C10 N2 C11 C12 -167.6(4)
N2 C11 C13 C21 -179.3(4)
C12 C11 C13 C21 0.4(7)
N2 C11 C13 C14 5.2(6)
C12 C11 C13 C14 -175.1(4)
C10 N1 C14 C15 -95.5(4)
C9 N1 C14 C15 72.8(4)
C10 N1 C14 C13 28.8(4)
C9 N1 C14 C13 -162.9(3)
C11 C13 C14 N1 -24.3(5)
C21 C13 C14 N1 160.0(3)
C11 C13 C14 C15 98.2(4)
C21 C13 C14 C15 -77.6(4)
N1 C14 C15 C20 -98.9(4)
C13 C14 C15 C20 139.7(4)
N1 C14 C15 C16 79.7(4)
C13 C14 C15 C16 -41.7(5)
C20 C15 C16 C17 1.1(6)
C14 C15 C16 C17 -177.5(4)
C15 C16 C17 C18 -0.6(7)
C16 C17 C18 C19 -0.2(7)
C17 C18 C19 C20 0.5(7)
C16 C15 C20 C19 -0.8(6)
C14 C15 C20 C19 177.8(4)
C18 C19 C20 C15 0.0(7)
C22 O3 C21 O2 -5.1(6)
C22 O3 C21 C13 176.3(3)
C11 C13 C21 O2 2.7(7)
C14 C13 C21 O2 178.3(5)
C11 C13 C21 O3 -178.8(4)
C14 C13 C21 O3 -3.1(5)
C21 O3 C22 C23 -179.7(4)
